data_1542890
loop_
_publ_author_name
'Cao, Tao'
'Ma, Shengming'

_publ_section_title
;
 Highly Stereo- and Regioselective Hydrocarboxylation of Diynes with
 Carbon Dioxide.
;
_journal_issue 7
_journal_name_full 'Organic letters'
_journal_page_first 1510
_journal_page_last 1513
_journal_paper_doi 10.1021/acs.orglett.6b00028
_journal_volume 18
_journal_year 2016
_chemical_formula_sum 'C14 H18 O6'
_chemical_formula_weight 282.28
_chemical_name_systematic
; 
 ? 
;
_space_group_IT_number 2
_symmetry_cell_setting triclinic
_symmetry_space_group_name_Hall '-P 1'
_symmetry_space_group_name_H-M 'P -1'
_atom_sites_solution_hydrogens geom
_atom_sites_solution_primary direct
_atom_sites_solution_secondary difmap
_audit_creation_method SHELXL-97
_cell_angle_alpha 68.342(3)
_cell_angle_beta 77.473(3)
_cell_angle_gamma 84.276(3)
_cell_formula_units_Z 2
_cell_length_a 7.9442(11)
_cell_length_b 9.3857(12)
_cell_length_c 10.6485(15)
_cell_measurement_reflns_used 1730
_cell_measurement_temperature 293(2)
_cell_measurement_theta_max 56.327
_cell_measurement_theta_min 5.040
_cell_volume 720.18(17)
_computing_cell_refinement 'Bruker SMART'
_computing_data_collection 'Bruker SMART'
_computing_data_reduction 'Bruker SHELXTL'
_computing_molecular_graphics 'Bruker SHELXTL'
_computing_publication_material 'Bruker SHELXTL'
_computing_structure_refinement 'SHELXL-97 (Sheldrick, 1997)'
_computing_structure_solution 'SHELXS-97 (Sheldrick, 1990)'
_diffrn_ambient_temperature 293(2)
_diffrn_measured_fraction_theta_full 0.998
_diffrn_measured_fraction_theta_max 0.998
_diffrn_measurement_device_type 'CCD area detector'
_diffrn_measurement_method 'phi and omega scans'
_diffrn_radiation_monochromator graphite
_diffrn_radiation_source 'fine-focus sealed tube'
_diffrn_radiation_type MoK\a
_diffrn_radiation_wavelength 0.71073
_diffrn_reflns_av_R_equivalents 0.0228
_diffrn_reflns_av_sigmaI/netI 0.0357
_diffrn_reflns_limit_h_max 9
_diffrn_reflns_limit_h_min -9
_diffrn_reflns_limit_k_max 11
_diffrn_reflns_limit_k_min -10
_diffrn_reflns_limit_l_max 11
_diffrn_reflns_limit_l_min -13
_diffrn_reflns_number 4409
_diffrn_reflns_theta_full 26.00
_diffrn_reflns_theta_max 26.00
_diffrn_reflns_theta_min 2.10
_exptl_absorpt_coefficient_mu 0.102
_exptl_absorpt_correction_T_max 1.00000
_exptl_absorpt_correction_T_min 0.61953
_exptl_absorpt_correction_type empirical
_exptl_absorpt_process_details sadabs
_exptl_crystal_colour colorless
_exptl_crystal_density_diffrn 1.302
_exptl_crystal_density_method 'not measured'
_exptl_crystal_description prismatic
_exptl_crystal_F_000 300
_exptl_crystal_size_max 0.254
_exptl_crystal_size_mid 0.211
_exptl_crystal_size_min 0.117
_refine_diff_density_max 0.297
_refine_diff_density_min -0.166
_refine_diff_density_rms 0.042
_refine_ls_extinction_method none
_refine_ls_goodness_of_fit_ref 1.025
_refine_ls_hydrogen_treatment mixed
_refine_ls_matrix_type full
_refine_ls_number_parameters 189
_refine_ls_number_reflns 2820
_refine_ls_number_restraints 1
_refine_ls_restrained_S_all 1.026
_refine_ls_R_factor_all 0.0640
_refine_ls_R_factor_gt 0.0518
_refine_ls_shift/su_max 0.032
_refine_ls_shift/su_mean 0.001
_refine_ls_structure_factor_coef Fsqd
_refine_ls_weighting_details 'calc w=1/[\s^2^(Fo^2^)+(0.0867P)^2^+0.1514P] where P=(Fo^2^+2Fc^2^)/3'
_refine_ls_weighting_scheme calc
_refine_ls_wR_factor_gt 0.1436
_refine_ls_wR_factor_ref 0.1558
_reflns_number_gt 2206
_reflns_number_total 2820
_reflns_threshold_expression >2sigma(I)
_cod_data_source_file ol6b00028_si_003.cif
_cod_data_source_block cd213116
_cod_depositor_comments
;
The following automatic conversions were performed:

'_symmetry_cell_setting' value 'Triclinic' changed to 'triclinic'
according to
/usr/data/users/saulius/crontab/automatic-downloads/rss-feeds/ACS/lib/dictionaries/cif_core.dic
dictionary named 'cif_core.dic' version 2.4.2 from 2011-04-26.

Automatic conversion script
Id: cif_fix_values 4268 2015-11-12 08:31:59Z antanas 

 Adding full bibliography for 1542889--1542890.cif.
;
_cod_original_sg_symbol_H-M P-1
_cod_database_code 1542890

loop_
_symmetry_equiv_pos_as_xyz
'x, y, z'
'-x, -y, -z'

loop_
_atom_site_label
_atom_site_type_symbol
_atom_site_fract_x
_atom_site_fract_y
_atom_site_fract_z
_atom_site_U_iso_or_equiv
_atom_site_adp_type
_atom_site_occupancy
_atom_site_symmetry_multiplicity
_atom_site_calc_flag
_atom_site_refinement_flags
O1 O 0.0533(3) 0.3188(2) 1.11530(16) 0.0810(6) Uani 1 1 d D
O2 O 0.0628(3) 0.40718(18) 0.89329(15) 0.0815(6) Uani 1 1 d .
O3 O 0.2293(3) 0.15695(19) 0.45109(18) 0.0805(5) Uani 1 1 d .
O4 O 0.2763(2) 0.38747(16) 0.44613(14) 0.0620(4) Uani 1 1 d .
O5 O 0.5861(2) 0.2582(2) 0.68874(16) 0.0718(5) Uani 1 1 d .
O6 O 0.61432(18) 0.21662(19) 0.49344(16) 0.0671(5) Uani 1 1 d .
C1 C 0.0932(2) 0.3032(2) 0.99694(18) 0.0482(5) Uani 1 1 d .
C2 C 0.1688(2) 0.1526(2) 0.99912(18) 0.0441(4) Uani 1 1 d .
C3 C 0.1721(3) 0.0338(2) 1.1391(2) 0.0624(6) Uani 1 1 d .
H3A H 0.1241 -0.0594 1.1460 0.094 Uiso 1 1 calc R
H3B H 0.1053 0.0702 1.2083 0.094 Uiso 1 1 calc R
H3C H 0.2890 0.0144 1.1527 0.094 Uiso 1 1 calc R
C4 C 0.2309(2) 0.12929(19) 0.87991(18) 0.0421(4) Uani 1 1 d .
C5 C 0.2269(3) 0.2482(2) 0.73822(18) 0.0470(4) Uani 1 1 d .
H5A H 0.2725 0.3442 0.7295 0.056 Uiso 1 1 calc R
H5B H 0.1097 0.2664 0.7221 0.056 Uiso 1 1 calc R
C6 C 0.3397(2) 0.18225(19) 0.63514(17) 0.0425(4) Uani 1 1 d .
C7 C 0.3282(3) 0.0083(2) 0.71107(19) 0.0489(5) Uani 1 1 d .
H7A H 0.2303 -0.0313 0.6943 0.059 Uiso 1 1 calc R
H7B H 0.4325 -0.0434 0.6815 0.059 Uiso 1 1 calc R
C8 C 0.3063(2) -0.0138(2) 0.86096(18) 0.0445(4) Uani 1 1 d .
C9 C 0.3550(3) -0.1420(2) 0.9537(2) 0.0655(6) Uani 1 1 d .
H9 H 0.3433 -0.1451 1.0434 0.079 Uiso 1 1 calc R
C10 C 0.4271(4) -0.2815(3) 0.9233(3) 0.0862(9) Uani 1 1 d .
H10A H 0.3970 -0.2783 0.8397 0.129 Uiso 1 1 calc R
H10B H 0.3803 -0.3715 0.9979 0.129 Uiso 1 1 calc R
H10C H 0.5504 -0.2844 0.9128 0.129 Uiso 1 1 calc R
C11 C 0.2760(2) 0.2362(2) 0.50115(19) 0.0468(4) Uani 1 1 d .
C12 C 0.2200(4) 0.4580(3) 0.3171(2) 0.0716(7) Uani 1 1 d .
H12A H 0.2608 0.3978 0.2603 0.107 Uiso 1 1 calc R
H12B H 0.2653 0.5594 0.2712 0.107 Uiso 1 1 calc R
H12C H 0.0963 0.4641 0.3335 0.107 Uiso 1 1 calc R
C13 C 0.5251(3) 0.2257(2) 0.61034(18) 0.0458(4) Uani 1 1 d .
C14 C 0.7959(3) 0.2457(4) 0.4635(3) 0.0883(9) Uani 1 1 d .
H14A H 0.8131 0.3353 0.4820 0.132 Uiso 1 1 calc R
H14B H 0.8419 0.2619 0.3682 0.132 Uiso 1 1 calc R
H14C H 0.8540 0.1592 0.5203 0.132 Uiso 1 1 calc R
H1 H 0.007(5) 0.405(3) 1.112(4) 0.138(14) Uiso 1 1 d D

loop_
_atom_site_aniso_label
_atom_site_aniso_U_11
_atom_site_aniso_U_22
_atom_site_aniso_U_33
_atom_site_aniso_U_23
_atom_site_aniso_U_13
_atom_site_aniso_U_12
O1 0.1329(16) 0.0727(11) 0.0457(9) -0.0353(8) -0.0295(9) 0.0435(10)
O2 0.1365(16) 0.0666(10) 0.0415(8) -0.0281(7) -0.0253(9) 0.0504(10)
O3 0.1230(15) 0.0638(10) 0.0760(11) -0.0318(9) -0.0504(10) -0.0031(9)
O4 0.0980(11) 0.0505(8) 0.0451(8) -0.0169(6) -0.0320(7) 0.0027(7)
O5 0.0793(11) 0.0929(12) 0.0523(9) -0.0292(8) -0.0183(7) -0.0184(9)
O6 0.0562(9) 0.0922(12) 0.0644(10) -0.0469(9) 0.0012(7) -0.0083(8)
C1 0.0570(11) 0.0563(11) 0.0363(9) -0.0240(8) -0.0141(8) 0.0170(8)
C2 0.0487(10) 0.0478(10) 0.0369(9) -0.0173(8) -0.0107(7) 0.0081(8)
C3 0.0832(15) 0.0568(12) 0.0399(11) -0.0152(9) -0.0083(10) 0.0159(10)
C4 0.0473(10) 0.0408(9) 0.0386(9) -0.0162(7) -0.0089(7) 0.0063(7)
C5 0.0637(11) 0.0426(9) 0.0362(9) -0.0194(8) -0.0092(8) 0.0122(8)
C6 0.0544(10) 0.0400(9) 0.0363(9) -0.0193(7) -0.0084(7) 0.0057(7)
C7 0.0627(11) 0.0403(9) 0.0461(10) -0.0221(8) -0.0052(8) 0.0030(8)
C8 0.0490(10) 0.0392(9) 0.0427(10) -0.0166(8) -0.0024(7) 0.0032(7)
C9 0.0882(16) 0.0487(11) 0.0512(12) -0.0165(9) -0.0085(11) 0.0200(10)
C10 0.119(2) 0.0481(13) 0.0774(17) -0.0200(12) -0.0090(15) 0.0295(13)
C11 0.0522(10) 0.0510(11) 0.0425(10) -0.0235(8) -0.0106(8) 0.0044(8)
C12 0.1032(18) 0.0660(14) 0.0497(12) -0.0142(10) -0.0358(12) 0.0000(13)
C13 0.0597(11) 0.0410(9) 0.0372(9) -0.0138(7) -0.0117(8) 0.0015(8)
C14 0.0590(14) 0.119(2) 0.094(2) -0.0549(18) 0.0105(13) -0.0220(14)

loop_
_atom_type_symbol
_atom_type_description
_atom_type_scat_dispersion_real
_atom_type_scat_dispersion_imag
_atom_type_scat_source
C C 0.0033 0.0016 'International Tables Vol C Tables 4.2.6.8 and 6.1.1.4'
H H 0.0000 0.0000 'International Tables Vol C Tables 4.2.6.8 and 6.1.1.4'
O O 0.0106 0.0060 'International Tables Vol C Tables 4.2.6.8 and 6.1.1.4'

loop_
_geom_angle_atom_site_label_1
_geom_angle_atom_site_label_2
_geom_angle_atom_site_label_3
_geom_angle
C1 O1 H1 114(3)
C11 O4 C12 117.43(16)
C13 O6 C14 116.54(17)
O2 C1 O1 120.47(17)
O2 C1 C2 124.32(16)
O1 C1 C2 115.16(17)
C4 C2 C1 119.94(16)
C4 C2 C3 124.22(17)
C1 C2 C3 115.84(15)
C2 C3 H3A 109.5
C2 C3 H3B 109.5
H3A C3 H3B 109.5
C2 C3 H3C 109.5
H3A C3 H3C 109.5
H3B C3 H3C 109.5
C2 C4 C8 127.93(17)
C2 C4 C5 124.57(15)
C8 C4 C5 107.45(14)
C4 C5 C6 106.14(14)
C4 C5 H5A 110.5
C6 C5 H5A 110.5
C4 C5 H5B 110.5
C6 C5 H5B 110.5
H5A C5 H5B 108.7
C13 C6 C11 110.56(15)
C13 C6 C7 107.98(15)
C11 C6 C7 113.04(15)
C13 C6 C5 110.10(14)
C11 C6 C5 111.25(15)
C7 C6 C5 103.67(14)
C8 C7 C6 104.79(14)
C8 C7 H7A 110.8
C6 C7 H7A 110.8
C8 C7 H7B 110.8
C6 C7 H7B 110.8
H7A C7 H7B 108.9
C9 C8 C4 128.94(18)
C9 C8 C7 122.76(17)
C4 C8 C7 108.26(15)
C8 C9 C10 124.4(2)
C8 C9 H9 117.8
C10 C9 H9 117.8
C9 C10 H10A 109.5
C9 C10 H10B 109.5
H10A C10 H10B 109.5
C9 C10 H10C 109.5
H10A C10 H10C 109.5
H10B C10 H10C 109.5
O3 C11 O4 123.67(19)
O3 C11 C6 126.11(18)
O4 C11 C6 110.21(15)
O4 C12 H12A 109.5
O4 C12 H12B 109.5
H12A C12 H12B 109.5
O4 C12 H12C 109.5
H12A C12 H12C 109.5
H12B C12 H12C 109.5
O5 C13 O6 123.77(19)
O5 C13 C6 124.47(17)
O6 C13 C6 111.69(15)
O6 C14 H14A 109.5
O6 C14 H14B 109.5
H14A C14 H14B 109.5
O6 C14 H14C 109.5
H14A C14 H14C 109.5
H14B C14 H14C 109.5

loop_
_geom_bond_atom_site_label_1
_geom_bond_atom_site_label_2
_geom_bond_distance
O1 C1 1.290(2)
O1 H1 0.848(19)
O2 C1 1.226(2)
O3 C11 1.187(2)
O4 C11 1.321(2)
O4 C12 1.436(2)
O5 C13 1.190(2)
O6 C13 1.320(2)
O6 C14 1.440(3)
C1 C2 1.473(3)
C2 C4 1.347(2)
C2 C3 1.501(3)
C3 H3A 0.9600
C3 H3B 0.9600
C3 H3C 0.9600
C4 C8 1.480(2)
C4 C5 1.514(2)
C5 C6 1.534(2)
C5 H5A 0.9700
C5 H5B 0.9700
C6 C13 1.509(3)
C6 C11 1.509(3)
C6 C7 1.533(2)
C7 C8 1.504(3)
C7 H7A 0.9700
C7 H7B 0.9700
C8 C9 1.330(3)
C9 C10 1.493(3)
C9 H9 0.9300
C10 H10A 0.9600
C10 H10B 0.9600
C10 H10C 0.9600
C12 H12A 0.9600
C12 H12B 0.9600
C12 H12C 0.9600
C14 H14A 0.9600
C14 H14B 0.9600
C14 H14C 0.9600

loop_
_geom_hbond_atom_site_label_D
_geom_hbond_atom_site_label_H
_geom_hbond_atom_site_label_A
_geom_hbond_distance_DH
_geom_hbond_distance_HA
_geom_hbond_distance_DA
_geom_hbond_angle_DHA
_geom_hbond_site_symmetry_A
O1 H1 O2 0.848(19) 1.776(19) 2.620(2) 173(4) 2_567

loop_
_geom_torsion_atom_site_label_1
_geom_torsion_atom_site_label_2
_geom_torsion_atom_site_label_3
_geom_torsion_atom_site_label_4
_geom_torsion
O2 C1 C2 C4 9.1(3)
O1 C1 C2 C4 -173.35(19)
O2 C1 C2 C3 -171.5(2)
O1 C1 C2 C3 6.0(3)
C1 C2 C4 C8 -178.06(17)
C3 C2 C4 C8 2.7(3)
C1 C2 C4 C5 -1.2(3)
C3 C2 C4 C5 179.55(19)
C2 C4 C5 C6 169.81(17)
C8 C4 C5 C6 -12.8(2)
C4 C5 C6 C13 -88.21(18)
C4 C5 C6 C11 148.87(15)
C4 C5 C6 C7 27.09(19)
C13 C6 C7 C8 85.62(17)
C11 C6 C7 C8 -151.76(15)
C5 C6 C7 C8 -31.18(19)
C2 C4 C8 C9 -12.0(4)
C5 C4 C8 C9 170.7(2)
C2 C4 C8 C7 170.17(18)
C5 C4 C8 C7 -7.1(2)
C6 C7 C8 C9 -153.8(2)
C6 C7 C8 C4 24.2(2)
C4 C8 C9 C10 178.8(2)
C7 C8 C9 C10 -3.6(4)
C12 O4 C11 O3 -1.3(3)
C12 O4 C11 C6 179.61(18)
C13 C6 C11 O3 117.2(2)
C7 C6 C11 O3 -4.0(3)
C5 C6 C11 O3 -120.1(2)
C13 C6 C11 O4 -63.76(19)
C7 C6 C11 O4 175.06(16)
C5 C6 C11 O4 58.9(2)
C14 O6 C13 O5 1.1(3)
C14 O6 C13 C6 -175.98(19)
C11 C6 C13 O5 146.92(19)
C7 C6 C13 O5 -88.9(2)
C5 C6 C13 O5 23.6(3)
C11 C6 C13 O6 -36.0(2)
C7 C6 C13 O6 88.14(18)
C5 C6 C13 O6 -159.32(15)
